data_7231568
loop_
_publ_author_name
'Arenaza-Corona, Antonino'
'Morales-Morales, David'
'Hern\'andez-Ahuactzi, Iran F.'
'Barba, Victor'

_publ_section_title
;
 Structural and conformational changes in [M(1,10-diaza-18-crown-6)Cl2] (M
 = Pd, Pb) complexes: a crystallographic and theoretical study
;
_journal_issue 42
_journal_name_full CrystEngComm
_journal_page_first 6733
_journal_paper_doi 10.1039/C8CE01478G
_journal_volume 20
_journal_year 2018
_chemical_formula_moiety 'C12 H26 Cl2 N2 O4 Pb'
_chemical_formula_sum 'C12 H26 Cl2 N2 O4 Pb'
_chemical_formula_weight 540.44
_space_group_crystal_system monoclinic
_space_group_IT_number 14
_space_group_name_Hall '-P 2ybc'
_space_group_name_H-M_alt 'P 1 21/c 1'
_symmetry_space_group_name_Hall '-P 2ybc'
_symmetry_space_group_name_H-M 'P 1 21/c 1'
_atom_sites_solution_hydrogens geom
_atom_sites_solution_primary direct
_audit_creation_date 2016-04-26
_audit_creation_method
;
Olex2 1.2
(compiled 2016.02.19 svn.r3266 for OlexSys, GUI svn.r5155)
;
_audit_update_record
;
2018-07-10 deposited with the CCDC.
2018-09-25 downloaded from the CCDC.
;
_cell_angle_alpha 90
_cell_angle_beta 100.063(3)
_cell_angle_gamma 90
_cell_formula_units_Z 2
_cell_length_a 7.46450(19)
_cell_length_b 7.6682(2)
_cell_length_c 16.3035(5)
_cell_measurement_reflns_used 2092
_cell_measurement_temperature 100.29(10)
_cell_measurement_theta_max 28.6920
_cell_measurement_theta_min 3.8750
_cell_volume 918.84(4)
_computing_cell_refinement
;
CrysAlisPro, Agilent Technologies,
Version 1.171.37.35 (release 13-08-2014 CrysAlis171 .NET)
(compiled Aug 13 2014,18:06:01)
;
_computing_data_collection
;
CrysAlisPro, Agilent Technologies,
Version 1.171.37.35 (release 13-08-2014 CrysAlis171 .NET)
(compiled Aug 13 2014,18:06:01)
;
_computing_data_reduction
;
CrysAlisPro, Agilent Technologies,
Version 1.171.37.35 (release 13-08-2014 CrysAlis171 .NET)
(compiled Aug 13 2014,18:06:01)
;
_computing_molecular_graphics 'Olex2 (Dolomanov et al., 2009)'
_computing_publication_material 'Olex2 (Dolomanov et al., 2009)'
_computing_structure_refinement 'ShelXL (Sheldrick, 2015)'
_computing_structure_solution 'ShelXS (Sheldrick, 2008)'
_diffrn_ambient_environment air
_diffrn_ambient_temperature 100.29(10)
_diffrn_detector 'CCD plate'
_diffrn_detector_area_resol_mean 8.0769
_diffrn_detector_type EosS2
_diffrn_measured_fraction_theta_full 0.999
_diffrn_measured_fraction_theta_max 0.859
_diffrn_measurement_details
;
#__ type_ start__ end____ width___ exp.time_
  1 omega    3.00   87.00   1.0000   12.1000
omega____ theta____ kappa____ phi______ frames
    -       15.2374   19.0000  -90.0000 84

#__ type_ start__ end____ width___ exp.time_
  2 omega  -17.00   30.00   1.0000   12.1000
omega____ theta____ kappa____ phi______ frames
    -       15.2374  -99.0000  -30.0000 47

#__ type_ start__ end____ width___ exp.time_
  3 omega  -64.00  -20.00   1.0000   12.1000
omega____ theta____ kappa____ phi______ frames
    -      -16.0187  -38.0000   60.0000 44

#__ type_ start__ end____ width___ exp.time_
  4 omega  -71.00  -31.00   1.0000   12.1000
omega____ theta____ kappa____ phi______ frames
    -      -16.0187  138.0000 -150.0000 40
;
_diffrn_measurement_device 'four-circle diffractometer'
_diffrn_measurement_device_type 'SuperNova, Dual, Cu at zero, EosS2'
_diffrn_measurement_method '\w scans'
_diffrn_orient_matrix_UB_11 -0.0177970000
_diffrn_orient_matrix_UB_12 -0.0036653000
_diffrn_orient_matrix_UB_13 -0.0441394000
_diffrn_orient_matrix_UB_21 0.0399858000
_diffrn_orient_matrix_UB_22 -0.0841133000
_diffrn_orient_matrix_UB_23 0.0013880000
_diffrn_orient_matrix_UB_31 -0.0860260000
_diffrn_orient_matrix_UB_32 -0.0383363000
_diffrn_orient_matrix_UB_33 0.0011142000
_diffrn_radiation_monochromator mirror
_diffrn_radiation_probe x-ray
_diffrn_radiation_type MoK\a
_diffrn_radiation_wavelength 0.71073
_diffrn_reflns_av_R_equivalents 0.0260
_diffrn_reflns_av_unetI/netI 0.0470
_diffrn_reflns_Laue_measured_fraction_full 0.999
_diffrn_reflns_Laue_measured_fraction_max 0.859
_diffrn_reflns_limit_h_max 8
_diffrn_reflns_limit_h_min -9
_diffrn_reflns_limit_k_max 9
_diffrn_reflns_limit_k_min -9
_diffrn_reflns_limit_l_max 15
_diffrn_reflns_limit_l_min -20
_diffrn_reflns_number 4040
_diffrn_reflns_point_group_measured_fraction_full 0.999
_diffrn_reflns_point_group_measured_fraction_max 0.859
_diffrn_reflns_theta_full 25.242
_diffrn_reflns_theta_max 29.161
_diffrn_reflns_theta_min 2.771
_diffrn_source 'SuperNova (Mo) X-ray Source'
_exptl_absorpt_coefficient_mu 9.486
_exptl_absorpt_correction_T_max 1.00000
_exptl_absorpt_correction_T_min 0.50967
_exptl_absorpt_correction_type multi-scan
_exptl_absorpt_process_details
;
CrysAlisPro, Agilent Technologies,
Version 1.171.37.35 (release 13-08-2014 CrysAlis171 .NET)
(compiled Aug 13 2014,18:06:01)
Empirical absorption correction using spherical harmonics,
 implemented in SCALE3 ABSPACK scaling algorithm.
;
_exptl_crystal_colour 'clear whiteish colourless'
_exptl_crystal_colour_lustre clear
_exptl_crystal_colour_modifier whiteish
_exptl_crystal_colour_primary colourless
_exptl_crystal_density_diffrn 1.953
_exptl_crystal_description block
_exptl_crystal_F_000 520
_exptl_crystal_size_max 0.15
_exptl_crystal_size_mid 0.12
_exptl_crystal_size_min 0.08
_refine_diff_density_max 1.158
_refine_diff_density_min -1.100
_refine_diff_density_rms 0.157
_refine_ls_extinction_method none
_refine_ls_goodness_of_fit_ref 1.010
_refine_ls_hydrogen_treatment constr
_refine_ls_matrix_type full
_refine_ls_number_parameters 97
_refine_ls_number_reflns 2134
_refine_ls_number_restraints 0
_refine_ls_restrained_S_all 1.010
_refine_ls_R_factor_all 0.0405
_refine_ls_R_factor_gt 0.0262
_refine_ls_shift/su_max 0.000
_refine_ls_shift/su_mean 0.000
_refine_ls_structure_factor_coef Fsqd
_refine_ls_weighting_details 'w=1/[\s^2^(Fo^2^)+(0.0119P)^2^] where P=(Fo^2^+2Fc^2^)/3'
_refine_ls_weighting_scheme calc
_refine_ls_wR_factor_gt 0.0418
_refine_ls_wR_factor_ref 0.0470
_reflns_Friedel_coverage 0.000
_reflns_number_gt 1623
_reflns_number_total 2134
_reflns_threshold_expression 'I > 2\s(I)'
_cod_data_source_file c8ce01478g1.cif
_cod_data_source_block e97vb
_cod_depositor_comments 'Adding full bibliography for 7231567--7231569.cif.'
_cod_database_code 7231568
_chemical_oxdiff_formula 'C H O S N Pd P Cl'
_shelx_space_group_comment
;
The symmetry employed for this shelxl refinement is uniquely defined
by the following loop, which should always be used as a source of
symmetry information in preference to the above space-group names.
They are only intended as comments.
;
_reflns_odcompleteness_completeness 99.90
_reflns_odcompleteness_iscentric 1
_reflns_odcompleteness_theta 26.32
_olex2_refinement_description
;
1. Fixed Uiso
 At 1.2 times of:
  All C(H,H) groups, All N(H) groups
2.a Ternary CH refined with riding coordinates:
 N1(H1)
2.b Secondary CH2 refined with riding coordinates:
 C4(H4A,H4B), C3(H3A,H3B), C2(H2A,H2B), C6(H6A,H6B), C5(H5A,H5B), C1(H1A,H1B)
;
_shelx_shelxl_version_number 2014/7
_olex2_date_sample_data_collection 2016-04-26
_olex2_submission_special_instructions 'No special instructions were received'

loop_
_space_group_symop_operation_xyz
'x, y, z'
'-x, y+1/2, -z+1/2'
'-x, -y, -z'
'x, -y-1/2, z-1/2'

loop_
_atom_site_label
_atom_site_type_symbol
_atom_site_fract_x
_atom_site_fract_y
_atom_site_fract_z
_atom_site_U_iso_or_equiv
_atom_site_adp_type
_atom_site_occupancy
_atom_site_site_symmetry_order
_atom_site_calc_flag
_atom_site_refinement_flags_posn
_atom_site_refinement_flags_adp
_atom_site_refinement_flags_occupancy
Pb1 Pb 1.0000 0.5000 0.5000 0.01249(7) Uani 1 2 d S T P
O2 O 1.1805(4) 0.4560(4) 0.66665(18) 0.0203(7) Uani 1 1 d . . .
O1 O 0.9510(3) 0.1979(4) 0.59271(16) 0.0173(7) Uani 1 1 d . . .
N1 N 0.7195(4) 0.2814(5) 0.4380(2) 0.0169(8) Uani 1 1 d . . .
H1 H 0.6107 0.3347 0.4534 0.020 Uiso 1 1 calc R . .
C4 C 1.1904(5) 0.2843(6) 0.6998(3) 0.0251(11) Uani 1 1 d . . .
H4A H 1.2320 0.2873 0.7596 0.030 Uiso 1 1 calc R . .
H4B H 1.2749 0.2144 0.6748 0.030 Uiso 1 1 calc R . .
C3 C 1.0028(5) 0.2081(7) 0.6801(2) 0.0240(11) Uani 1 1 d . . .
H3A H 1.0018 0.0928 0.7045 0.029 Uiso 1 1 calc R . .
H3B H 0.9179 0.2811 0.7033 0.029 Uiso 1 1 calc R . .
C2 C 0.7724(5) 0.1226(6) 0.5698(3) 0.0221(11) Uani 1 1 d . . .
H2A H 0.6824 0.1956 0.5893 0.026 Uiso 1 1 calc R . .
H2B H 0.7690 0.0078 0.5945 0.026 Uiso 1 1 calc R . .
C6 C 0.6822(5) 0.2702(6) 0.3475(2) 0.0223(11) Uani 1 1 d . . .
H6A H 0.5738 0.2006 0.3299 0.027 Uiso 1 1 calc R . .
H6B H 0.7831 0.2129 0.3282 0.027 Uiso 1 1 calc R . .
C5 C 1.3448(5) 0.5522(6) 0.6905(3) 0.0245(12) Uani 1 1 d . . .
H5A H 1.4446 0.4935 0.6711 0.029 Uiso 1 1 calc R . .
H5B H 1.3738 0.5614 0.7507 0.029 Uiso 1 1 calc R . .
Cl1 Cl 1.27292(14) 0.34990(18) 0.42491(8) 0.0324(3) Uani 1 1 d . . .
C1 C 0.7331(6) 0.1097(6) 0.4766(3) 0.0228(11) Uani 1 1 d . . .
H1A H 0.8293 0.0441 0.4578 0.027 Uiso 1 1 calc R . .
H1B H 0.6198 0.0471 0.4595 0.027 Uiso 1 1 calc R . .

loop_
_atom_site_aniso_label
_atom_site_aniso_U_11
_atom_site_aniso_U_22
_atom_site_aniso_U_33
_atom_site_aniso_U_23
_atom_site_aniso_U_13
_atom_site_aniso_U_12
Pb1 0.01118(11) 0.01457(13) 0.01194(11) -0.00010(11) 0.00265(7) -0.00053(11)
O2 0.0169(15) 0.022(2) 0.0205(17) 0.0030(14) -0.0009(12) -0.0009(13)
O1 0.0195(15) 0.0193(19) 0.0133(15) -0.0002(14) 0.0040(11) -0.0019(13)
N1 0.0136(17) 0.018(2) 0.0192(19) -0.0003(17) 0.0031(14) 0.0006(16)
C4 0.029(3) 0.028(3) 0.016(2) 0.007(2) -0.0021(19) 0.007(2)
C3 0.035(3) 0.026(3) 0.012(2) 0.007(2) 0.0043(18) -0.004(2)
C2 0.017(2) 0.018(3) 0.030(3) 0.000(2) 0.0036(19) -0.007(2)
C6 0.018(2) 0.029(3) 0.020(2) -0.008(2) 0.0026(18) -0.002(2)
C5 0.019(2) 0.035(3) 0.017(2) -0.001(2) -0.0012(18) -0.002(2)
Cl1 0.0224(6) 0.0334(8) 0.0430(7) -0.0155(6) 0.0103(5) 0.0025(6)
C1 0.022(2) 0.019(3) 0.028(3) -0.001(2) 0.0041(19) -0.001(2)

loop_
_atom_type_symbol
_atom_type_description
_atom_type_scat_dispersion_real
_atom_type_scat_dispersion_imag
_atom_type_scat_source
C C 0.0033 0.0016 'International Tables Vol C Tables 4.2.6.8 and 6.1.1.4'
H H 0.0000 0.0000 'International Tables Vol C Tables 4.2.6.8 and 6.1.1.4'
Cl Cl 0.1484 0.1585 'International Tables Vol C Tables 4.2.6.8 and 6.1.1.4'
N N 0.0061 0.0033 'International Tables Vol C Tables 4.2.6.8 and 6.1.1.4'
O O 0.0106 0.0060 'International Tables Vol C Tables 4.2.6.8 and 6.1.1.4'
Pb Pb -3.3944 10.1111 'International Tables Vol C Tables 4.2.6.8 and 6.1.1.4'

loop_
_geom_angle_atom_site_label_1
_geom_angle_atom_site_label_2
_geom_angle_atom_site_label_3
_geom_angle
_geom_angle_site_symmetry_1
_geom_angle_site_symmetry_3
N1 Pb1 N1 180.0 3_766 .
N1 Pb1 Cl1 98.92(7) . .
N1 Pb1 Cl1 81.08(7) 3_766 .
N1 Pb1 Cl1 98.92(7) 3_766 3_766
N1 Pb1 Cl1 81.08(7) . 3_766
Cl1 Pb1 Cl1 180.0 3_766 .
C4 O2 C5 113.0(3) . .
C3 O1 C2 111.2(3) . .
Pb1 N1 H1 105.3 . .
C6 N1 Pb1 114.2(2) . .
C6 N1 H1 105.3 . .
C1 N1 Pb1 113.8(2) . .
C1 N1 H1 105.3 . .
C1 N1 C6 111.8(4) . .
O2 C4 H4A 110.3 . .
O2 C4 H4B 110.3 . .
O2 C4 C3 107.2(3) . .
H4A C4 H4B 108.5 . .
C3 C4 H4A 110.3 . .
C3 C4 H4B 110.3 . .
O1 C3 C4 108.6(3) . .
O1 C3 H3A 110.0 . .
O1 C3 H3B 110.0 . .
C4 C3 H3A 110.0 . .
C4 C3 H3B 110.0 . .
H3A C3 H3B 108.4 . .
O1 C2 H2A 110.2 . .
O1 C2 H2B 110.2 . .
O1 C2 C1 107.3(3) . .
H2A C2 H2B 108.5 . .
C1 C2 H2A 110.2 . .
C1 C2 H2B 110.2 . .
N1 C6 H6A 109.5 . .
N1 C6 H6B 109.5 . .
N1 C6 C5 110.7(4) . 3_766
H6A C6 H6B 108.1 . .
C5 C6 H6A 109.5 3_766 .
C5 C6 H6B 109.5 3_766 .
O2 C5 C6 108.1(3) . 3_766
O2 C5 H5A 110.1 . .
O2 C5 H5B 110.1 . .
C6 C5 H5A 110.1 3_766 .
C6 C5 H5B 110.1 3_766 .
H5A C5 H5B 108.4 . .
N1 C1 C2 111.4(4) . .
N1 C1 H1A 109.3 . .
N1 C1 H1B 109.3 . .
C2 C1 H1A 109.3 . .
C2 C1 H1B 109.3 . .
H1A C1 H1B 108.0 . .

loop_
_geom_bond_atom_site_label_1
_geom_bond_atom_site_label_2
_geom_bond_distance
_geom_bond_site_symmetry_2
Pb1 N1 2.734(3) 3_766
Pb1 N1 2.734(3) .
Pb1 Cl1 2.8010(10) .
Pb1 Cl1 2.8010(10) 3_766
O2 C4 1.420(5) .
O2 C5 1.426(5) .
O1 C3 1.413(5) .
O1 C2 1.440(4) .
N1 H1 0.9800 .
N1 C6 1.456(5) .
N1 C1 1.456(5) .
C4 H4A 0.9700 .
C4 H4B 0.9700 .
C4 C3 1.499(5) .
C3 H3A 0.9700 .
C3 H3B 0.9700 .
C2 H2A 0.9700 .
C2 H2B 0.9700 .
C2 C1 1.499(6) .
C6 H6A 0.9700 .
C6 H6B 0.9700 .
C6 C5 1.495(6) 3_766
C5 C6 1.495(6) 3_766
C5 H5A 0.9700 .
C5 H5B 0.9700 .
C1 H1A 0.9700 .
C1 H1B 0.9700 .

loop_
_geom_torsion_atom_site_label_1
_geom_torsion_atom_site_label_2
_geom_torsion_atom_site_label_3
_geom_torsion_atom_site_label_4
_geom_torsion
_geom_torsion_site_symmetry_4
Pb1 N1 C6 C5 -53.2(4) 3_766
Pb1 N1 C1 C2 48.5(4) .
O2 C4 C3 O1 62.9(5) .
O1 C2 C1 N1 -65.6(5) .
C4 O2 C5 C6 -179.7(3) 3_766
C3 O1 C2 C1 -177.5(4) .
C2 O1 C3 C4 179.0(4) .
C6 N1 C1 C2 179.7(3) .
C5 O2 C4 C3 172.1(3) .
C1 N1 C6 C5 175.8(3) 3_766
